data_7041042
loop_
_publ_author_name
'Herchel, Radovan'
'Nemec, Ivan'
'Machata, Marek'
'Tr\'avn\'i\<cek, Zden\<ek'

_publ_section_title
;
 Solvent-induced structural diversity in tetranuclear Ni(ii) Schiff-base
 complexes: the first Ni4 single-molecule magnet with a defective
 dicubane-like topology.
;
_journal_issue 46
_journal_name_full 'Dalton transactions (Cambridge, England : 2003)'
_journal_page_first 18622
_journal_page_last 18634
_journal_paper_doi 10.1039/c6dt03520e
_journal_volume 45
_journal_year 2016
_chemical_formula_sum 'C74 H86 N6 Ni4 O12'
_chemical_formula_weight 1486.32
_space_group_crystal_system monoclinic
_space_group_IT_number 14
_space_group_name_Hall '-P 2ybc'
_space_group_name_H-M_alt 'P 1 21/c 1'
_symmetry_space_group_name_Hall '-P 2ybc'
_symmetry_space_group_name_H-M 'P 1 21/c 1'
_atom_sites_solution_hydrogens geom
_audit_creation_method SHELXL-2014/7
_audit_update_record
;
2015-12-21 deposited with the CCDC.
2016-10-25 downloaded from the CCDC.
;
_cell_angle_alpha 90
_cell_angle_beta 111.223(4)
_cell_angle_gamma 90
_cell_formula_units_Z 2
_cell_length_a 12.5714(6)
_cell_length_b 15.1014(10)
_cell_length_c 21.0065(13)
_cell_measurement_reflns_used 24423
_cell_measurement_temperature 100(2)
_cell_measurement_theta_max 32.224
_cell_measurement_theta_min 2.872
_cell_volume 3717.5(4)
_computing_cell_refinement 'CrysAlis RED, Oxford Diffraction Ltd.'
_computing_data_collection 'CrysAlis CCD, Oxford Diffraction Ltd.'
_computing_data_reduction 'CrysAlis RED, Oxford Diffraction Ltd.'
_computing_molecular_graphics 'MERCURY (Macrae et al., 2006)'
_computing_publication_material ' enCIFer (Allen et al., 2004)'
_computing_structure_refinement 'SHELXL97 (Sheldrick, 2008)'
_computing_structure_solution 'SHELXS97 (Sheldrick, 2008)'
_diffrn_ambient_temperature 100(2)
_diffrn_measured_fraction_theta_full 0.998
_diffrn_measured_fraction_theta_max 0.998
_diffrn_measurement_device_type 'Xcalibur, Sapphire2, large Be window'
_diffrn_radiation_type MoK\a
_diffrn_radiation_wavelength 0.71073
_diffrn_reflns_av_R_equivalents 0.0312
_diffrn_reflns_av_unetI/netI 0.0333
_diffrn_reflns_Laue_measured_fraction_full 0.998
_diffrn_reflns_Laue_measured_fraction_max 0.998
_diffrn_reflns_limit_h_max 14
_diffrn_reflns_limit_h_min -14
_diffrn_reflns_limit_k_max 17
_diffrn_reflns_limit_k_min -15
_diffrn_reflns_limit_l_max 22
_diffrn_reflns_limit_l_min -24
_diffrn_reflns_number 23490
_diffrn_reflns_point_group_measured_fraction_full 0.998
_diffrn_reflns_point_group_measured_fraction_max 0.998
_diffrn_reflns_theta_full 24.998
_diffrn_reflns_theta_max 24.998
_diffrn_reflns_theta_min 2.891
_exptl_absorpt_coefficient_mu 1.059
_exptl_absorpt_correction_T_max 1.0000
_exptl_absorpt_correction_T_min 0.725
_exptl_absorpt_correction_type multi-scan
_exptl_absorpt_process_details
;
 CrysAlis RED, Oxford Diffraction Ltd.,
Version 1.171.33.52 (release 06-11-2009 CrysAlis171 .NET)
(compiled Nov  6 2009,16:24:50)
Empirical absorption correction using spherical harmonics,
 implemented in SCALE3 ABSPACK scaling algorithm.
;
_exptl_crystal_colour green
_exptl_crystal_density_diffrn 1.328
_exptl_crystal_description prism
_exptl_crystal_F_000 1560
_exptl_crystal_size_max 0.26
_exptl_crystal_size_mid 0.23
_exptl_crystal_size_min 0.2
_refine_diff_density_max 0.642
_refine_diff_density_min -0.233
_refine_diff_density_rms 0.060
_refine_ls_extinction_method none
_refine_ls_goodness_of_fit_ref 0.967
_refine_ls_hydrogen_treatment constr
_refine_ls_matrix_type full
_refine_ls_number_parameters 472
_refine_ls_number_reflns 6517
_refine_ls_number_restraints 2
_refine_ls_restrained_S_all 0.968
_refine_ls_R_factor_all 0.0464
_refine_ls_R_factor_gt 0.0331
_refine_ls_shift/su_max 0.001
_refine_ls_shift/su_mean 0.000
_refine_ls_structure_factor_coef Fsqd
_refine_ls_weighting_details 'w=1/[\s^2^(Fo^2^)+(0.0587P)^2^] where P=(Fo^2^+2Fc^2^)/3'
_refine_ls_weighting_scheme calc
_refine_ls_wR_factor_gt 0.0868
_refine_ls_wR_factor_ref 0.0898
_reflns_Friedel_coverage 0.000
_reflns_number_gt 4863
_reflns_number_total 6517
_reflns_threshold_expression 'I > 2\s(I)'
_cod_data_source_file c6dt03520e2.cif
_cod_data_source_block 2
_cod_depositor_comments 'Adding full bibliography for 7041041--7041042.cif.'
_cod_database_code 7041042
_shelx_shelxl_version_number 2014/7
_shelx_space_group_comment
;
The symmetry employed for this shelxl refinement is uniquely defined
by the following loop, which should always be used as a source of
symmetry information in preference to the above space-group names.
They are only intended as comments.
;
_exptl_absorpt_special_details
;
face-indexed (CrysAlis RED; Oxford Diffraction, 2006)
;

loop_
_space_group_symop_operation_xyz
'x, y, z'
'-x, y+1/2, -z+1/2'
'-x, -y, -z'
'x, -y-1/2, z-1/2'

loop_
_atom_site_label
_atom_site_type_symbol
_atom_site_fract_x
_atom_site_fract_y
_atom_site_fract_z
_atom_site_U_iso_or_equiv
_atom_site_adp_type
_atom_site_occupancy
_atom_site_site_symmetry_order
_atom_site_calc_flag
_atom_site_refinement_flags_posn
_atom_site_refinement_flags_adp
_atom_site_refinement_flags_occupancy
_atom_site_disorder_assembly
_atom_site_disorder_group
Ni1 Ni 0.84116(2) 0.08950(2) 0.90131(2) 0.03049(10) Uani 1 1 d . . . . .
Ni2 Ni 1.06312(2) -0.00987(2) 0.94743(2) 0.02968(10) Uani 1 1 d . . . . .
O1 O 0.76073(14) 0.19855(12) 0.85267(9) 0.0429(5) Uani 1 1 d . . . . .
O2 O 0.90205(13) -0.02825(12) 0.94886(8) 0.0296(4) Uani 1 1 d . . . . .
O3 O 0.85749(13) 0.12398(11) 1.00526(8) 0.0344(4) Uani 1 1 d . . . . .
O4 O 1.00959(13) 0.11420(11) 0.92125(8) 0.0332(4) Uani 1 1 d . . . . .
O5 O 1.00137(13) -0.05395(12) 0.84824(8) 0.0346(4) Uani 1 1 d . . . . .
O6 O 0.84414(13) 0.03220(11) 0.81063(8) 0.0319(4) Uani 1 1 d . . . . .
N1 N 0.6932(4) 0.0209(3) 0.8792(2) 0.0347(12) Uani 0.719(4) 1 d D . P A 1
N2 N 0.78246(17) -0.01703(17) 1.05327(10) 0.0395(6) Uani 1 1 d . . . . .
C1 C 0.6523(5) 0.2110(5) 0.8459(4) 0.0457(13) Uani 0.719(4) 1 d . . P A 1
C2 C 0.6142(4) 0.3006(4) 0.8330(3) 0.0458(13) Uani 0.719(4) 1 d . . P A 1
H2 H 0.6673 0.3455 0.8331 0.055 Uiso 0.719(4) 1 calc R U P A 1
C3 C 0.5013(4) 0.3239(4) 0.8202(2) 0.0499(12) Uani 0.719(4) 1 d . . P A 1
H3 H 0.4783 0.3841 0.8119 0.060 Uiso 0.719(4) 1 calc R U P A 1
C4 C 0.4239(4) 0.2608(4) 0.8196(2) 0.0559(12) Uani 0.719(4) 1 d . . P A 1
H4 H 0.3471 0.2776 0.8109 0.067 Uiso 0.719(4) 1 calc R U P A 1
C5 C 0.4535(4) 0.1748(4) 0.8309(2) 0.0539(14) Uani 0.719(4) 1 d . . P A 1
H5 H 0.3971 0.1320 0.8292 0.065 Uiso 0.719(4) 1 calc R U P A 1
C6 C 0.5678(4) 0.1472(4) 0.8455(2) 0.0424(12) Uani 0.719(4) 1 d D . P A 1
C7 C 0.5928(3) 0.0562(3) 0.85791(16) 0.0382(9) Uani 0.719(4) 1 d D . P A 1
H7 H 0.5299 0.0173 0.8499 0.046 Uiso 0.719(4) 1 calc R U P A 1
C8 C 0.7143(5) -0.0716(3) 0.8864(3) 0.0339(11) Uani 0.719(4) 1 d . . P A 1
C9 C 0.6336(3) -0.1377(4) 0.8569(2) 0.0454(11) Uani 0.719(4) 1 d . . P A 1
H9 H 0.5559 -0.1227 0.8327 0.054 Uiso 0.719(4) 1 calc R U P A 1
C10 C 0.6678(4) -0.2234(4) 0.8632(2) 0.0499(13) Uani 0.719(4) 1 d . . P A 1
H10 H 0.6124 -0.2683 0.8444 0.060 Uiso 0.719(4) 1 calc R U P A 1
C11 C 0.7810(4) -0.2479(3) 0.8963(2) 0.0432(10) Uani 0.719(4) 1 d . . P A 1
H11 H 0.8025 -0.3085 0.9000 0.052 Uiso 0.719(4) 1 calc R U P A 1
C12 C 0.8623(4) -0.1821(4) 0.9239(3) 0.0336(10) Uani 0.719(4) 1 d . . P A 1
H12 H 0.9408 -0.1969 0.9453 0.040 Uiso 0.719(4) 1 calc R U P A 1
C13 C 0.8282(9) -0.0985(8) 0.9198(5) 0.0249(12) Uani 0.719(4) 1 d . . P A 1
C14 C 0.76107(19) 0.13413(18) 1.01708(11) 0.0335(6) Uani 1 1 d . . . . .
C15 C 0.7040(2) 0.21539(19) 1.00501(12) 0.0420(7) Uani 1 1 d . . . . .
H15 H 0.7352 0.2648 0.9899 0.050 Uiso 1 1 calc R U . . .
C16 C 0.6002(2) 0.2235(2) 1.01540(14) 0.0543(9) Uani 1 1 d . . . . .
H16 H 0.5604 0.2782 1.0064 0.065 Uiso 1 1 calc R U . B 1
C17 C 0.5557(2) 0.1522(3) 1.03864(13) 0.0558(9) Uani 1 1 d . . . . .
H17 H 0.4856 0.1584 1.0457 0.067 Uiso 1 1 calc R U . . .
C18 C 0.6116(2) 0.0727(2) 1.05152(13) 0.0488(8) Uani 1 1 d . . . . .
H18 H 0.5804 0.0241 1.0676 0.059 Uiso 1 1 calc R U . . .
C19 C 0.7131(2) 0.06302(19) 1.04126(12) 0.0378(6) Uani 1 1 d . . . . .
C20 C 0.7461(2) -0.0919(2) 1.06068(12) 0.0457(7) Uani 1 1 d . . . . .
H20 H 0.6703 -0.0952 1.0601 0.055 Uiso 1 1 calc R U . . .
C21 C 1.1920(2) 0.17220(19) 0.93010(12) 0.0384(6) Uani 1 1 d . . . . .
C22 C 1.2551(2) 0.2512(2) 0.93140(13) 0.0543(8) Uani 1 1 d . . . . .
H22 H 1.3326 0.2462 0.9354 0.065 Uiso 1 1 calc R U . . .
C23 C 1.2088(3) 0.3329(2) 0.92723(15) 0.0625(9) Uani 1 1 d . . . . .
H23 H 1.2537 0.3842 0.9293 0.075 Uiso 1 1 calc R U . . .
C24 C 1.0962(3) 0.3409(2) 0.91999(15) 0.0572(8) Uani 1 1 d . . . . .
H24 H 1.0631 0.3981 0.9163 0.069 Uiso 1 1 calc R U . . .
C25 C 1.0312(2) 0.26775(19) 0.91800(12) 0.0430(7) Uani 1 1 d . . . . .
H25 H 0.9534 0.2754 0.9128 0.052 Uiso 1 1 calc R U . . .
C26 C 1.0751(2) 0.18258(17) 0.92336(11) 0.0321(6) Uani 1 1 d . . . . .
C27 C 0.9072(2) -0.02896(18) 0.80455(12) 0.0342(6) Uani 1 1 d . . . . .
C28 C 0.8653(3) -0.0792(3) 0.73743(16) 0.0763(11) Uani 1 1 d . . . . .
H28A H 0.9018 -0.1376 0.7439 0.114 Uiso 1 1 calc R U . . .
H28B H 0.8847 -0.0460 0.7031 0.114 Uiso 1 1 calc R U . . .
H28C H 0.7823 -0.0865 0.7220 0.114 Uiso 1 1 calc R U . . .
N3 N 0.20232(18) 0.71665(17) 0.77133(11) 0.0496(6) Uani 1 1 d . . . . .
H3A H 0.2175 0.7066 0.7283 0.059 Uiso 1 1 calc R U . . .
C29 C 0.0766(2) 0.7020(2) 0.75423(16) 0.0562(8) Uani 1 1 d . . . . .
H29A H 0.0343 0.7446 0.7182 0.067 Uiso 1 1 calc R U . C 1
H29B H 0.0573 0.6418 0.7348 0.067 Uiso 1 1 calc R U . C 1
C30A C 0.0347(3) 0.7109(2) 0.8118(2) 0.0714(10) Uani 0.735(6) 1 d . . P D 1
H30A H 0.0426 0.7723 0.8295 0.086 Uiso 0.735(6) 1 calc R U P D 1
H30B H 0.0743 0.6697 0.8497 0.086 Uiso 0.735(6) 1 calc R U P D 1
C30B C 0.0347(3) 0.7109(2) 0.8118(2) 0.0714(10) Uani 0.265(6) 1 d . . P D 2
H30C H -0.0489 0.7200 0.7912 0.086 Uiso 0.265(6) 1 calc R U P D 2
H30D H 0.0675 0.7665 0.8360 0.086 Uiso 0.265(6) 1 calc R U P D 2
C31A C -0.0928(5) 0.6848(4) 0.7746(4) 0.111(3) Uani 0.735(6) 1 d . . P D 1
H31A H -0.1281 0.7251 0.7362 0.167 Uiso 0.735(6) 1 calc R U P D 1
H31B H -0.1331 0.6889 0.8066 0.167 Uiso 0.735(6) 1 calc R U P D 1
H31C H -0.0972 0.6239 0.7576 0.167 Uiso 0.735(6) 1 calc R U P D 1
C32 C 0.2400(3) 0.8087(2) 0.79406(14) 0.0561(8) Uani 1 1 d . . . . .
H32A H 0.3228 0.8135 0.8035 0.067 Uiso 1 1 calc R U . . .
H32B H 0.2279 0.8203 0.8373 0.067 Uiso 1 1 calc R U . . .
C33 C 0.1786(3) 0.8785(2) 0.74300(16) 0.0632(9) Uani 1 1 d . . . . .
H33A H 0.1000 0.8852 0.7424 0.076 Uiso 1 1 calc R U . . .
H33B H 0.1738 0.8598 0.6968 0.076 Uiso 1 1 calc R U . . .
C34 C 0.2400(4) 0.9661(3) 0.76049(18) 0.0844(12) Uani 1 1 d . . . . .
H34A H 0.2418 0.9859 0.8053 0.127 Uiso 1 1 calc R U . . .
H34B H 0.1998 1.0101 0.7258 0.127 Uiso 1 1 calc R U . . .
H34C H 0.3182 0.9593 0.7617 0.127 Uiso 1 1 calc R U . . .
C35 C 0.2724(2) 0.6508(2) 0.82213(14) 0.0535(8) Uani 1 1 d . . . . .
H35A H 0.2786 0.6703 0.8683 0.064 Uiso 1 1 calc R U . . .
H35B H 0.2320 0.5932 0.8131 0.064 Uiso 1 1 calc R U . . .
C36 C 0.3888(3) 0.6374(3) 0.82172(19) 0.0832(12) Uani 1 1 d . . . . .
H36A H 0.4300 0.6946 0.8311 0.100 Uiso 1 1 calc R U . . .
H36B H 0.3832 0.6176 0.7757 0.100 Uiso 1 1 calc R U . . .
C37 C 0.4566(3) 0.5701(3) 0.8736(2) 0.0878(12) Uani 1 1 d . . . . .
H37A H 0.4783 0.5953 0.9196 0.132 Uiso 1 1 calc R U . . .
H37B H 0.5256 0.5543 0.8647 0.132 Uiso 1 1 calc R U . . .
H37C H 0.4101 0.5170 0.8703 0.132 Uiso 1 1 calc R U . . .
C31B C 0.0570(9) 0.6318(8) 0.8726(5) 0.053(4) Uani 0.265(6) 1 d . . P D 2
H31D H 0.0228 0.6505 0.9055 0.079 Uiso 0.265(6) 1 calc R U P D 2
H31E H 0.0219 0.5762 0.8511 0.079 Uiso 0.265(6) 1 calc R U P D 2
H31F H 0.1392 0.6230 0.8962 0.079 Uiso 0.265(6) 1 calc R U P D 2
C6B C 0.7090(14) -0.0970(7) 0.8862(9) 0.0424(12) Uani 0.281(4) 1 d DG . P A 2
C5B C 0.6487(8) -0.1755(9) 0.8655(7) 0.0539(14) Uani 0.281(4) 1 d G . P A 2
H5B H 0.5680 -0.1743 0.8436 0.065 Uiso 0.281(4) 1 calc R U P A 2
C4B C 0.7064(10) -0.2559(7) 0.8768(6) 0.0559(12) Uani 0.281(4) 1 d G . P A 2
H4B H 0.6652 -0.3096 0.8627 0.067 Uiso 0.281(4) 1 calc R U P A 2
C3B C 0.8245(10) -0.2577(8) 0.9089(6) 0.0499(12) Uani 0.281(4) 1 d G . P A 2
H3B H 0.8639 -0.3127 0.9167 0.060 Uiso 0.281(4) 1 calc R U P A 2
C1B C 0.8847(8) -0.1792(11) 0.9296(9) 0.0457(13) Uani 0.281(4) 1 d G . P A 2
H1B H 0.9654 -0.1839 0.9501 0.055 Uiso 0.281(4) 1 calc R U P A 2
C2B C 0.836(3) -0.090(3) 0.9231(19) 0.0458(13) Uani 0.281(4) 1 d G . P A 2
C7B C 0.6402(9) -0.0180(7) 0.8681(5) 0.0382(9) Uani 0.281(4) 1 d D . P A 2
H7B H 0.5597 -0.0250 0.8487 0.046 Uiso 0.281(4) 1 calc R U P A 2
N1B N 0.6791(13) 0.0590(8) 0.8762(8) 0.0347(12) Uani 0.281(4) 1 d D . P A 2
C8B C 0.5988(9) 0.1356(7) 0.8508(6) 0.0339(11) Uani 0.281(4) 1 d G . P A 2
C9B C 0.4836(9) 0.1377(6) 0.8415(5) 0.0454(11) Uani 0.281(4) 1 d G . P A 2
H9B H 0.4466 0.0855 0.8480 0.054 Uiso 0.281(4) 1 calc R U P A 2
C10B C 0.4224(7) 0.2162(8) 0.8227(5) 0.0499(13) Uani 0.281(4) 1 d G . P A 2
H10B H 0.3437 0.2176 0.8163 0.060 Uiso 0.281(4) 1 calc R U P A 2
C11B C 0.4766(10) 0.2926(6) 0.8132(6) 0.0432(10) Uani 0.281(4) 1 d G . P A 2
H11B H 0.4348 0.3462 0.8003 0.052 Uiso 0.281(4) 1 calc R U P A 2
C12B C 0.5918(10) 0.2905(7) 0.8225(8) 0.0336(10) Uani 0.281(4) 1 d G . P A 2
H12B H 0.6288 0.3427 0.8160 0.040 Uiso 0.281(4) 1 calc R U P A 2
C13B C 0.6529(7) 0.2120(9) 0.8413(8) 0.0249(12) Uani 0.281(4) 1 d G . P A 2

loop_
_atom_site_aniso_label
_atom_site_aniso_U_11
_atom_site_aniso_U_22
_atom_site_aniso_U_33
_atom_site_aniso_U_23
_atom_site_aniso_U_13
_atom_site_aniso_U_12
Ni1 0.01693(16) 0.0510(2) 0.02375(17) 0.00129(14) 0.00760(12) -0.00183(13)
Ni2 0.01628(16) 0.0517(2) 0.02208(16) -0.00021(14) 0.00818(12) -0.00285(13)
O1 0.0263(10) 0.0655(13) 0.0369(10) 0.0077(9) 0.0113(8) 0.0101(8)
O2 0.0214(9) 0.0473(11) 0.0219(8) -0.0028(8) 0.0098(7) -0.0061(8)
O3 0.0209(9) 0.0547(11) 0.0279(9) -0.0017(8) 0.0092(7) 0.0022(7)
O4 0.0191(8) 0.0506(11) 0.0300(9) 0.0017(8) 0.0091(7) -0.0055(7)
O5 0.0225(9) 0.0572(12) 0.0243(8) -0.0025(8) 0.0089(7) 0.0000(7)
O6 0.0250(9) 0.0501(11) 0.0220(8) -0.0001(7) 0.0105(7) -0.0010(8)
N1 0.0191(17) 0.066(4) 0.0206(13) -0.002(3) 0.0086(12) -0.007(3)
N2 0.0264(12) 0.0724(17) 0.0213(10) -0.0043(10) 0.0105(9) -0.0135(11)
C1 0.034(2) 0.072(3) 0.029(2) -0.003(2) 0.0095(18) 0.020(2)
C2 0.030(3) 0.067(3) 0.038(3) 0.000(2) 0.009(2) 0.013(2)
C3 0.038(3) 0.067(3) 0.045(2) -0.002(2) 0.0154(19) 0.016(2)
C4 0.039(2) 0.078(4) 0.055(3) 0.004(3) 0.023(2) 0.008(3)
C5 0.032(2) 0.096(4) 0.037(2) 0.001(3) 0.0167(19) 0.003(3)
C6 0.028(3) 0.073(3) 0.027(2) 0.0014(19) 0.0120(19) 0.005(2)
C7 0.0224(19) 0.068(3) 0.0250(17) -0.0025(18) 0.0101(15) -0.0054(15)
C8 0.0244(19) 0.059(3) 0.0197(17) -0.002(2) 0.0094(14) -0.008(2)
C9 0.023(2) 0.076(3) 0.034(2) -0.007(2) 0.0067(16) -0.014(2)
C10 0.033(2) 0.067(4) 0.044(2) -0.005(2) 0.0069(19) -0.026(2)
C11 0.048(3) 0.045(3) 0.035(2) 0.0027(17) 0.014(2) -0.012(2)
C12 0.034(2) 0.043(2) 0.0209(19) 0.0025(17) 0.0059(19) -0.014(2)
C13 0.019(2) 0.046(3) 0.0112(19) -0.0019(18) 0.0069(16) -0.0167(16)
C14 0.0211(12) 0.0576(18) 0.0198(11) -0.0075(11) 0.0052(10) 0.0021(11)
C15 0.0360(15) 0.0590(19) 0.0272(13) -0.0100(12) 0.0068(11) 0.0026(13)
C16 0.0363(16) 0.085(2) 0.0319(15) -0.0184(15) 0.0006(12) 0.0215(16)
C17 0.0229(14) 0.114(3) 0.0301(15) -0.0206(17) 0.0095(12) -0.0021(17)
C18 0.0290(15) 0.090(2) 0.0289(14) -0.0121(14) 0.0121(12) -0.0098(15)
C19 0.0260(13) 0.0662(19) 0.0203(12) -0.0097(12) 0.0074(10) -0.0040(12)
C20 0.0306(15) 0.079(2) 0.0274(14) -0.0001(14) 0.0105(11) -0.0062(15)
C21 0.0244(13) 0.0681(19) 0.0221(12) 0.0044(12) 0.0077(10) -0.0053(12)
C22 0.0266(15) 0.097(3) 0.0372(16) 0.0116(16) 0.0090(12) -0.0165(16)
C23 0.055(2) 0.068(2) 0.0534(19) 0.0200(17) 0.0064(15) -0.0238(17)
C24 0.055(2) 0.058(2) 0.0462(17) 0.0146(15) 0.0032(14) -0.0061(15)
C25 0.0360(15) 0.0556(19) 0.0301(14) 0.0087(13) 0.0031(11) -0.0043(13)
C26 0.0268(13) 0.0474(17) 0.0200(11) 0.0052(11) 0.0060(10) -0.0081(11)
C27 0.0273(14) 0.0531(17) 0.0248(12) -0.0009(12) 0.0126(11) -0.0039(12)
C28 0.056(2) 0.108(3) 0.0424(18) -0.0295(18) -0.0091(15) 0.0318(19)
N3 0.0322(13) 0.0845(19) 0.0297(12) -0.0191(12) 0.0084(10) -0.0058(12)
C29 0.0361(16) 0.068(2) 0.0601(19) -0.0190(16) 0.0128(14) 0.0007(14)
C30A 0.060(2) 0.070(2) 0.098(3) -0.013(2) 0.045(2) -0.0007(17)
C30B 0.060(2) 0.070(2) 0.098(3) -0.013(2) 0.045(2) -0.0007(17)
C31A 0.089(5) 0.113(5) 0.175(7) -0.041(5) 0.099(5) -0.020(3)
C32 0.0489(19) 0.076(2) 0.0383(16) -0.0108(16) 0.0097(14) -0.0137(15)
C33 0.0454(19) 0.091(3) 0.0486(18) -0.0128(18) 0.0109(15) 0.0019(17)
C34 0.098(3) 0.078(3) 0.060(2) -0.008(2) 0.008(2) -0.009(2)
C35 0.0490(18) 0.074(2) 0.0359(15) -0.0102(15) 0.0130(13) -0.0035(15)
C36 0.042(2) 0.131(3) 0.073(2) 0.028(2) 0.0162(17) 0.010(2)
C37 0.067(3) 0.092(3) 0.083(3) 0.000(2) 0.002(2) 0.014(2)
C31B 0.057(7) 0.064(8) 0.051(7) 0.024(6) 0.036(6) -0.006(6)
C6B 0.028(3) 0.073(3) 0.027(2) 0.0014(19) 0.0120(19) 0.005(2)
C5B 0.032(2) 0.096(4) 0.037(2) 0.001(3) 0.0167(19) 0.003(3)
C4B 0.039(2) 0.078(4) 0.055(3) 0.004(3) 0.023(2) 0.008(3)
C3B 0.038(3) 0.067(3) 0.045(2) -0.002(2) 0.0154(19) 0.016(2)
C1B 0.034(2) 0.072(3) 0.029(2) -0.003(2) 0.0095(18) 0.020(2)
C2B 0.030(3) 0.067(3) 0.038(3) 0.000(2) 0.009(2) 0.013(2)
C7B 0.0224(19) 0.068(3) 0.0250(17) -0.0025(18) 0.0101(15) -0.0054(15)
N1B 0.0191(17) 0.066(4) 0.0206(13) -0.002(3) 0.0086(12) -0.007(3)
C8B 0.0244(19) 0.059(3) 0.0197(17) -0.002(2) 0.0094(14) -0.008(2)
C9B 0.023(2) 0.076(3) 0.034(2) -0.007(2) 0.0067(16) -0.014(2)
C10B 0.033(2) 0.067(4) 0.044(2) -0.005(2) 0.0069(19) -0.026(2)
C11B 0.048(3) 0.045(3) 0.035(2) 0.0027(17) 0.014(2) -0.012(2)
C12B 0.034(2) 0.043(2) 0.0209(19) 0.0025(17) 0.0059(19) -0.014(2)
C13B 0.019(2) 0.046(3) 0.0112(19) -0.0019(18) 0.0069(16) -0.0167(16)

loop_
_atom_type_symbol
_atom_type_description
_atom_type_scat_dispersion_real
_atom_type_scat_dispersion_imag
_atom_type_scat_source
C C 0.0033 0.0016 'International Tables Vol C Tables 4.2.6.8 and 6.1.1.4'
H H 0.0000 0.0000 'International Tables Vol C Tables 4.2.6.8 and 6.1.1.4'
N N 0.0061 0.0033 'International Tables Vol C Tables 4.2.6.8 and 6.1.1.4'
Ni Ni 0.3393 1.1124 'International Tables Vol C Tables 4.2.6.8 and 6.1.1.4'
O O 0.0106 0.0060 'International Tables Vol C Tables 4.2.6.8 and 6.1.1.4'

loop_
_geom_angle_atom_site_label_1
_geom_angle_atom_site_label_2
_geom_angle_atom_site_label_3
_geom_angle
_geom_angle_site_symmetry_1
_geom_angle_site_symmetry_3
N1B Ni1 O1 76.9(4) . .
O1 Ni1 N1 92.93(12) . .
N1B Ni1 O4 175.3(4) . .
O1 Ni1 O4 104.40(7) . .
N1 Ni1 O4 159.66(12) . .
N1B Ni1 O2 95.5(4) . .
O1 Ni1 O2 172.39(7) . .
N1 Ni1 O2 79.54(12) . .
O4 Ni1 O2 83.20(6) . .
N1B Ni1 O6 91.0(4) . .
O1 Ni1 O6 92.71(7) . .
N1 Ni1 O6 84.14(14) . .
O4 Ni1 O6 84.47(6) . .
O2 Ni1 O6 87.62(6) . .
N1B Ni1 O3 92.1(5) . .
O1 Ni1 O3 99.28(7) . .
N1 Ni1 O3 95.60(15) . .
O4 Ni1 O3 92.08(6) . .
O2 Ni1 O3 80.55(6) . .
O6 Ni1 O3 168.01(6) . .
N2 Ni2 O4 92.22(9) 3_757 .
N2 Ni2 O5 94.03(7) 3_757 .
O4 Ni2 O5 93.37(7) . .
N2 Ni2 O2 175.96(9) 3_757 .
O4 Ni2 O2 83.99(7) . .
O5 Ni2 O2 87.62(6) . .
N2 Ni2 O3 82.56(8) 3_757 3_757
O4 Ni2 O3 166.80(6) . 3_757
O5 Ni2 O3 99.07(7) . 3_757
O2 Ni2 O3 100.84(7) . 3_757
N2 Ni2 O2 96.44(7) 3_757 3_757
O4 Ni2 O2 87.27(6) . 3_757
O5 Ni2 O2 169.49(6) . 3_757
O2 Ni2 O2 82.00(7) . 3_757
O3 Ni2 O2 81.31(6) 3_757 3_757
C13B O1 Ni1 121.3(6) . .
C1 O1 Ni1 118.5(3) . .
C2B O2 Ni1 111.5(17) . .
C13 O2 Ni1 112.0(5) . .
C2B O2 Ni2 127.2(17) . .
C13 O2 Ni2 126.8(5) . .
Ni1 O2 Ni2 94.12(7) . .
C2B O2 Ni2 120.5(17) . 3_757
C13 O2 Ni2 120.5(4) . 3_757
Ni1 O2 Ni2 99.54(7) . 3_757
Ni2 O2 Ni2 97.99(7) . 3_757
C14 O3 Ni2 108.75(15) . 3_757
C14 O3 Ni1 116.88(13) . .
Ni2 O3 Ni1 97.87(7) 3_757 .
C26 O4 Ni2 125.71(15) . .
C26 O4 Ni1 138.07(16) . .
Ni2 O4 Ni1 96.10(7) . .
C27 O5 Ni2 123.39(16) . .
C27 O6 Ni1 127.90(15) . .
C7 N1 C8 124.3(5) . .
C7 N1 Ni1 124.6(3) . .
C8 N1 Ni1 111.0(3) . .
C20 N2 C19 123.3(2) . .
C20 N2 Ni2 126.0(2) . 3_757
C19 N2 Ni2 110.69(17) . 3_757
O1 C1 C2 114.4(6) . .
O1 C1 C6 129.3(5) . .
C2 C1 C6 116.1(4) . .
C3 C2 C1 121.6(4) . .
C3 C2 H2 119.2 . .
C1 C2 H2 119.2 . .
C4 C3 C2 120.1(4) . .
C4 C3 H3 120.0 . .
C2 C3 H3 120.0 . .
C5 C4 C3 121.5(4) . .
C5 C4 H4 119.2 . .
C3 C4 H4 119.2 . .
C4 C5 C6 121.0(5) . .
C4 C5 H5 119.5 . .
C6 C5 H5 119.5 . .
C7 C6 C5 117.8(4) . .
C7 C6 C1 122.5(4) . .
C5 C6 C1 119.6(4) . .
N1 C7 C6 126.2(4) . .
N1 C7 H7 116.9 . .
C6 C7 H7 116.9 . .
C9 C8 C13 117.3(6) . .
C9 C8 N1 125.3(5) . .
C13 C8 N1 117.0(5) . .
C10 C9 C8 119.0(4) . .
C10 C9 H9 120.5 . .
C8 C9 H9 120.5 . .
C9 C10 C11 122.3(4) . .
C9 C10 H10 118.8 . .
C11 C10 H10 118.8 . .
C10 C11 C12 118.9(4) . .
C10 C11 H11 120.5 . .
C12 C11 H11 120.5 . .
C13 C12 C11 118.7(6) . .
C13 C12 H12 120.7 . .
C11 C12 H12 120.7 . .
C12 C13 O2 123.1(8) . .
C12 C13 C8 123.6(7) . .
O2 C13 C8 113.2(9) . .
O3 C14 C15 120.6(2) . .
O3 C14 C19 121.0(2) . .
C15 C14 C19 118.4(2) . .
C14 C15 C16 119.5(3) . .
C14 C15 H15 120.2 . .
C16 C15 H15 120.2 . .
C17 C16 C15 120.4(3) . .
C17 C16 H16 119.8 . .
C15 C16 H16 119.8 . .
C18 C17 C16 120.6(3) . .
C18 C17 H17 119.7 . .
C16 C17 H17 119.7 . .
C17 C18 C19 120.1(3) . .
C17 C18 H18 120.0 . .
C19 C18 H18 120.0 . .
C18 C19 C14 121.1(3) . .
C18 C19 N2 126.2(3) . .
C14 C19 N2 112.7(2) . .
N2 C20 C21 125.7(3) . 3_757
N2 C20 H20 117.1 . .
C21 C20 H20 117.1 3_757 .
C20 C21 C22 116.0(3) 3_757 .
C20 C21 C26 126.9(2) 3_757 .
C22 C21 C26 117.0(3) . .
C23 C22 C21 122.5(3) . .
C23 C22 H22 118.8 . .
C21 C22 H22 118.8 . .
C22 C23 C24 119.3(3) . .
C22 C23 H23 120.3 . .
C24 C23 H23 120.3 . .
C25 C24 C23 120.9(3) . .
C25 C24 H24 119.5 . .
C23 C24 H24 119.5 . .
C24 C25 C26 122.0(3) . .
C24 C25 H25 119.0 . .
C26 C25 H25 119.0 . .
O4 C26 C25 120.0(2) . .
O4 C26 C21 121.8(2) . .
C25 C26 C21 118.2(2) . .
O6 C27 O5 127.3(2) . .
O6 C27 C28 116.3(2) . .
O5 C27 C28 116.3(2) . .
C27 C28 H28A 109.5 . .
C27 C28 H28B 109.5 . .
H28A C28 H28B 109.5 . .
C27 C28 H28C 109.5 . .
H28A C28 H28C 109.5 . .
H28B C28 H28C 109.5 . .
C32 N3 C35 110.9(2) . .
C32 N3 C29 113.5(2) . .
C35 N3 C29 111.7(2) . .
C32 N3 H3A 106.8 . .
C35 N3 H3A 106.8 . .
C29 N3 H3A 106.8 . .
C30B C29 N3 116.2(3) . .
C30A C29 N3 116.2(3) . .
C30A C29 H29A 108.2 . .
N3 C29 H29A 108.2 . .
C30A C29 H29B 108.2 . .
N3 C29 H29B 108.2 . .
H29A C29 H29B 107.4 . .
C29 C30A C31A 99.8(3) . .
C29 C30A H30A 111.8 . .
C31A C30A H30A 111.8 . .
C29 C30A H30B 111.8 . .
C31A C30A H30B 111.8 . .
H30A C30A H30B 109.5 . .
C29 C30B C31B 122.4(5) . .
C29 C30B H30C 106.7 . .
C31B C30B H30C 106.7 . .
C29 C30B H30D 106.7 . .
C31B C30B H30D 106.7 . .
H30C C30B H30D 106.6 . .
C30A C31A H31A 109.5 . .
C30A C31A H31B 109.5 . .
H31A C31A H31B 109.5 . .
C30A C31A H31C 109.5 . .
H31A C31A H31C 109.5 . .
H31B C31A H31C 109.5 . .
N3 C32 C33 113.8(2) . .
N3 C32 H32A 108.8 . .
C33 C32 H32A 108.8 . .
N3 C32 H32B 108.8 . .
C33 C32 H32B 108.8 . .
H32A C32 H32B 107.7 . .
C32 C33 C34 110.9(3) . .
C32 C33 H33A 109.5 . .
C34 C33 H33A 109.5 . .
C32 C33 H33B 109.5 . .
C34 C33 H33B 109.5 . .
H33A C33 H33B 108.1 . .
C33 C34 H34A 109.5 . .
C33 C34 H34B 109.5 . .
H34A C34 H34B 109.5 . .
C33 C34 H34C 109.5 . .
H34A C34 H34C 109.5 . .
H34B C34 H34C 109.5 . .
C36 C35 N3 114.6(3) . .
C36 C35 H35A 108.6 . .
N3 C35 H35A 108.6 . .
C36 C35 H35B 108.6 . .
N3 C35 H35B 108.6 . .
H35A C35 H35B 107.6 . .
C35 C36 C37 112.9(3) . .
C35 C36 H36A 109.0 . .
C37 C36 H36A 109.0 . .
C35 C36 H36B 109.0 . .
C37 C36 H36B 109.0 . .
H36A C36 H36B 107.8 . .
C36 C37 H37A 109.5 . .
C36 C37 H37B 109.5 . .
H37A C37 H37B 109.5 . .
C36 C37 H37C 109.5 . .
H37A C37 H37C 109.5 . .
H37B C37 H37C 109.5 . .
C30B C31B H31D 109.5 . .
C30B C31B H31E 109.5 . .
H31D C31B H31E 109.5 . .
C30B C31B H31F 109.5 . .
H31D C31B H31F 109.5 . .
H31E C31B H31F 109.5 . .
C5B C6B C2B 125.5(16) . .
C5B C6B C7B 114.6(12) . .
C2B C6B C7B 119.9(18) . .
C6B C5B C4B 120.0 . .
C6B C5B H5B 120.0 . .
C4B C5B H5B 120.0 . .
C3B C4B C5B 120.0 . .
C3B C4B H4B 120.0 . .
C5B C4B H4B 120.0 . .
C1B C3B C4B 120.0 . .
C1B C3B H3B 120.0 . .
C4B C3B H3B 120.0 . .
C3B C1B C2B 126.6(15) . .
C3B C1B H1B 116.7 . .
C2B C1B H1B 116.7 . .
O2 C2B C1B 118(3) . .
O2 C2B C6B 134(3) . .
C1B C2B C6B 108(3) . .
N1B C7B C6B 124.5(11) . .
N1B C7B H7B 117.7 . .
C6B C7B H7B 117.7 . .
C7B N1B C8B 119.3(12) . .
C7B N1B Ni1 124.9(10) . .
C8B N1B Ni1 114.4(8) . .
C9B C8B C13B 120.0 . .
C9B C8B N1B 126.9(10) . .
C13B C8B N1B 112.9(10) . .
C10B C9B C8B 120.0 . .
C10B C9B H9B 120.0 . .
C8B C9B H9B 120.0 . .
C11B C10B C9B 120.0 . .
C11B C10B H10B 120.0 . .
C9B C10B H10B 120.0 . .
C12B C11B C10B 120.0 . .
C12B C11B H11B 120.0 . .
C10B C11B H11B 120.0 . .
C11B C12B C13B 120.0 . .
C11B C12B H12B 120.0 . .
C13B C12B H12B 120.0 . .
O1 C13B C12B 128.0(10) . .
O1 C13B C8B 112.0(9) . .
C12B C13B C8B 120.0 . .

loop_
_geom_bond_atom_site_label_1
_geom_bond_atom_site_label_2
_geom_bond_distance
_geom_bond_site_symmetry_2
Ni1 N1B 1.965(15) .
Ni1 O1 2.0076(18) .
Ni1 N1 2.030(5) .
Ni1 O4 2.0387(15) .
Ni1 O2 2.0474(17) .
Ni1 O6 2.1050(16) .
Ni1 O3 2.1810(16) .
Ni2 N2 1.989(2) 3_757
Ni2 O4 1.9994(17) .
Ni2 O5 2.0534(16) .
Ni2 O2 2.0549(16) .
Ni2 O3 2.0580(17) 3_757
Ni2 O2 2.1396(15) 3_757
O1 C13B 1.305(9) .
O1 C1 1.332(5) .
O2 C2B 1.23(4) .
O2 C13 1.396(10) .
O2 Ni2 2.1396(15) 3_757
O3 C14 1.331(3) .
O3 Ni2 2.0580(17) 3_757
O4 C26 1.312(3) .
O5 C27 1.265(3) .
O6 C27 1.253(3) .
N1 C7 1.292(5) .
N1 C8 1.419(6) .
N2 C20 1.250(3) .
N2 C19 1.458(4) .
N2 Ni2 1.989(2) 3_757
C1 C2 1.429(6) .
C1 C6 1.432(7) .
C2 C3 1.390(6) .
C2 H2 0.9500 .
C3 C4 1.360(7) .
C3 H3 0.9500 .
C4 C5 1.348(7) .
C4 H4 0.9500 .
C5 C6 1.418(6) .
C5 H5 0.9500 .
C6 C7 1.413(6) .
C7 H7 0.9500 .
C8 C9 1.398(6) .
C8 C13 1.407(13) .
C9 C10 1.355(6) .
C9 H9 0.9500 .
C10 C11 1.389(6) .
C10 H10 0.9500 .
C11 C12 1.392(5) .
C11 H11 0.9500 .
C12 C13 1.327(14) .
C12 H12 0.9500 .
C14 C15 1.397(4) .
C14 C19 1.413(4) .
C15 C16 1.404(4) .
C15 H15 0.9500 .
C16 C17 1.381(4) .
C16 H16 0.9500 .
C17 C18 1.368(4) .
C17 H17 0.9500 .
C18 C19 1.377(4) .
C18 H18 0.9500 .
C20 C21 1.416(4) 3_757
C20 H20 0.9500 .
C21 C20 1.416(4) 3_757
C21 C22 1.428(4) .
C21 C26 1.432(3) .
C22 C23 1.354(5) .
C22 H22 0.9500 .
C23 C24 1.373(4) .
C23 H23 0.9500 .
C24 C25 1.366(4) .
C24 H24 0.9500 .
C25 C26 1.388(4) .
C25 H25 0.9500 .
C27 C28 1.518(4) .
C28 H28A 0.9800 .
C28 H28B 0.9800 .
C28 H28C 0.9800 .
N3 C32 1.490(4) .
N3 C35 1.491(4) .
N3 C29 1.505(3) .
N3 H3A 1.0000 .
C29 C30B 1.491(4) .
C29 C30A 1.491(4) .
C29 H29A 0.9900 .
C29 H29B 0.9900 .
C30A C31A 1.558(6) .
C30A H30A 0.9900 .
C30A H30B 0.9900 .
C30B C31B 1.695(10) .
C30B H30C 0.9900 .
C30B H30D 0.9900 .
C31A H31A 0.9800 .
C31A H31B 0.9800 .
C31A H31C 0.9800 .
C32 C33 1.502(4) .
C32 H32A 0.9900 .
C32 H32B 0.9900 .
C33 C34 1.509(5) .
C33 H33A 0.9900 .
C33 H33B 0.9900 .
C34 H34A 0.9800 .
C34 H34B 0.9800 .
C34 H34C 0.9800 .
C35 C36 1.481(4) .
C35 H35A 0.9900 .
C35 H35B 0.9900 .
C36 C37 1.508(5) .
C36 H36A 0.9900 .
C36 H36B 0.9900 .
C37 H37A 0.9800 .
C37 H37B 0.9800 .
C37 H37C 0.9800 .
C31B H31D 0.9800 .
C31B H31E 0.9800 .
C31B H31F 0.9800 .
C6B C5B 1.3900 .
C6B C2B 1.51(4) .
C6B C7B 1.441(12) .
C5B C4B 1.3900 .
C5B H5B 0.9500 .
C4B C3B 1.3900 .
C4B H4B 0.9500 .
C3B C1B 1.3900 .
C3B H3B 0.9500 .
C1B C2B 1.47(4) .
C1B H1B 0.9500 .
C7B N1B 1.249(14) .
C7B H7B 0.9500 .
N1B C8B 1.501(16) .
C8B C9B 1.3900 .
C8B C13B 1.3900 .
C9B C10B 1.3900 .
C9B H9B 0.9500 .
C10B C11B 1.3900 .
C10B H10B 0.9500 .
C11B C12B 1.3900 .
C11B H11B 0.9500 .
C12B C13B 1.3900 .
C12B H12B 0.9500 .
